data_4118679
loop_
_publ_author_name
'Martin Haehnel'
'Martin Ruhmann'
'Oliver Theilmann'
'Subhendu Roy'
'Torsten Beweries'
'Perdita Arndt'
'Anke Spannenberg'
'Alexander Villinger'
'Eluvathingal D. Jemmis'
'Axel Schulz'
'Uwe Rosenthal'

_publ_section_title
;
 Reactions of Titanocene Bis(trimethylsilyl)acetylene Complexes with
 Carbodiimides: An Experimental and Theoretical Study of Complexation
 versus C-N Bond Activation
;
_journal_name_full 'Journal of the American Chemical Society'
_journal_page_first 15979
_journal_page_last 15991
_journal_paper_doi 10.1021/ja3070649
_journal_volume 134
_journal_year 2012
_chemical_formula_sum 'C35 H36 N2 Ti'
_chemical_formula_weight 532.56
_chemical_name_systematic
; 
 ? 
;
_space_group_IT_number 14
_symmetry_cell_setting monoclinic
_symmetry_space_group_name_Hall '-P 2ybc'
_symmetry_space_group_name_H-M 'P 1 21/c 1'
_atom_sites_solution_hydrogens geom
_atom_sites_solution_primary direct
_atom_sites_solution_secondary difmap
_audit_creation_method SHELXL-97
_cell_angle_alpha 90.00
_cell_angle_beta 95.448(3)
_cell_angle_gamma 90.00
_cell_formula_units_Z 4
_cell_length_a 16.2024(6)
_cell_length_b 10.7320(4)
_cell_length_c 16.4713(6)
_cell_measurement_reflns_used 5426
_cell_measurement_temperature 150(2)
_cell_measurement_theta_max 26.92
_cell_measurement_theta_min 2.21
_cell_volume 2851.16(18)
_computing_cell_refinement X-AREA
_computing_data_collection 'X-AREA (Stoe & Cie, 2005)'
_computing_data_reduction X-AREA
_computing_molecular_graphics 'XP in SHELXTL'
_computing_structure_refinement 'SHELXL-97 (Sheldrick, 2008)'
_computing_structure_solution 'SHELXS-97 (Sheldrick, 2008)'
_diffrn_ambient_temperature 150(2)
_diffrn_measured_fraction_theta_full 1.000
_diffrn_measured_fraction_theta_max 1.000
_diffrn_measurement_device_type 'STOE IPDS II'
_diffrn_measurement_method \w
_diffrn_radiation_monochromator graphite
_diffrn_radiation_source 'fine-focus sealed tube'
_diffrn_radiation_type MoK\a
_diffrn_radiation_wavelength 0.71073
_diffrn_reflns_av_R_equivalents 0.0681
_diffrn_reflns_av_sigmaI/netI 0.0892
_diffrn_reflns_limit_h_max 19
_diffrn_reflns_limit_h_min -19
_diffrn_reflns_limit_k_max 13
_diffrn_reflns_limit_k_min -13
_diffrn_reflns_limit_l_max 20
_diffrn_reflns_limit_l_min -20
_diffrn_reflns_number 39698
_diffrn_reflns_theta_full 26.00
_diffrn_reflns_theta_max 26.00
_diffrn_reflns_theta_min 2.27
_exptl_absorpt_coefficient_mu 0.326
_exptl_absorpt_correction_T_max 0.8852
_exptl_absorpt_correction_T_min 0.7434
_exptl_absorpt_correction_type numerical
_exptl_absorpt_process_details 'X-SHAPE and X-RED32 (Stoe & Cie, 2005)'
_exptl_crystal_colour 'light brown'
_exptl_crystal_density_diffrn 1.241
_exptl_crystal_description prism
_exptl_crystal_F_000 1128
_exptl_crystal_size_max 0.4
_exptl_crystal_size_mid 0.3
_exptl_crystal_size_min 0.1
_refine_diff_density_max 0.341
_refine_diff_density_min -0.275
_refine_diff_density_rms 0.040
_refine_ls_extinction_method none
_refine_ls_goodness_of_fit_ref 0.767
_refine_ls_hydrogen_treatment constr
_refine_ls_matrix_type full
_refine_ls_number_parameters 329
_refine_ls_number_reflns 5601
_refine_ls_number_restraints 0
_refine_ls_restrained_S_all 0.767
_refine_ls_R_factor_all 0.0896
_refine_ls_R_factor_gt 0.0412
_refine_ls_shift/su_max 0.000
_refine_ls_shift/su_mean 0.000
_refine_ls_structure_factor_coef Fsqd
_refine_ls_weighting_details 'calc w=1/[\s^2^(Fo^2^)+(0.0417P)^2^+0.0000P] where P=(Fo^2^+2Fc^2^)/3'
_refine_ls_weighting_scheme calc
_refine_ls_wR_factor_gt 0.0792
_refine_ls_wR_factor_ref 0.0872
_reflns_number_gt 3034
_reflns_number_total 5601
_reflns_threshold_expression >2sigma(I)
_cod_data_source_file ja3070649_si_004.cif
_cod_data_source_block ks1299
_cod_database_code 4118679

loop_
_symmetry_equiv_pos_as_xyz
'x, y, z'
'-x, y+1/2, -z+1/2'
'-x, -y, -z'
'x, -y-1/2, z-1/2'

loop_
_atom_site_label
_atom_site_type_symbol
_atom_site_fract_x
_atom_site_fract_y
_atom_site_fract_z
_atom_site_U_iso_or_equiv
_atom_site_adp_type
_atom_site_occupancy
_atom_site_symmetry_multiplicity
_atom_site_calc_flag
_atom_site_refinement_flags
_atom_site_disorder_assembly
_atom_site_disorder_group
C31A C 0.5034(3) 0.2856(4) 0.1228(4) 0.0417(17) Uiso 0.561(10) 1 d PG A 1
H31A H 0.5254 0.2035 0.1251 0.050 Uiso 0.561(10) 1 calc PR A 1
C32A C 0.4643(3) 0.3431(5) 0.0545(3) 0.0532(15) Uiso 0.561(10) 1 d PG A 1
H32A H 0.4549 0.3075 0.0016 0.064 Uiso 0.561(10) 1 calc PR A 1
C33A C 0.4416(3) 0.4617(6) 0.0766(3) 0.058(2) Uiso 0.561(10) 1 d PG A 1
H33A H 0.4137 0.5218 0.0416 0.069 Uiso 0.561(10) 1 calc PR A 1
C34A C 0.4665(3) 0.4773(5) 0.1586(3) 0.047(3) Uiso 0.561(10) 1 d PG A 1
H34A H 0.4588 0.5501 0.1899 0.056 Uiso 0.561(10) 1 calc PR A 1
C35A C 0.5047(3) 0.3685(5) 0.1872(3) 0.0479(17) Uiso 0.561(10) 1 d PG A 1
H35A H 0.5278 0.3534 0.2415 0.057 Uiso 0.561(10) 1 calc PR A 1
C31B C 0.4862(3) 0.2878(5) 0.0805(5) 0.040(2) Uiso 0.439(10) 1 d PG A 2
H31B H 0.5007 0.2074 0.0623 0.048 Uiso 0.439(10) 1 calc PR A 2
C32B C 0.4424(4) 0.3798(6) 0.0329(4) 0.0378(19) Uiso 0.439(10) 1 d PG A 2
H32B H 0.4222 0.3723 -0.0229 0.045 Uiso 0.439(10) 1 calc PR A 2
C33B C 0.4339(4) 0.4848(6) 0.0828(3) 0.038(2) Uiso 0.439(10) 1 d PG A 2
H33B H 0.4069 0.5606 0.0664 0.046 Uiso 0.439(10) 1 calc PR A 2
C34B C 0.4723(5) 0.4577(7) 0.1611(4) 0.067(4) Uiso 0.439(10) 1 d PG A 2
H34B H 0.4759 0.5121 0.2069 0.080 Uiso 0.439(10) 1 calc PR A 2
C35B C 0.5047(4) 0.3359(6) 0.1597(5) 0.064(2) Uiso 0.439(10) 1 d PG A 2
H35B H 0.5338 0.2937 0.2043 0.077 Uiso 0.439(10) 1 calc PR A 2
C1 C 0.32571(14) 0.4515(2) 0.23218(15) 0.0336(6) Uani 1 1 d . A .
C2 C 0.33714(14) 0.4994(2) 0.31137(14) 0.0365(6) Uani 1 1 d . . .
C3 C 0.29204(15) 0.5969(2) 0.34606(15) 0.0402(6) Uani 1 1 d . . .
H3 H 0.2482 0.6437 0.3185 0.048 Uiso 1 1 calc R . .
C4 C 0.32261(16) 0.6115(3) 0.42580(16) 0.0447(7) Uani 1 1 d . . .
H4 H 0.3037 0.6703 0.4630 0.054 Uiso 1 1 calc R . .
C5 C 0.38723(16) 0.5240(3) 0.44325(16) 0.0493(7) Uani 1 1 d . . .
H5 H 0.4192 0.5145 0.4943 0.059 Uiso 1 1 calc R . .
C6 C 0.39596(15) 0.4556(3) 0.37496(16) 0.0444(7) Uani 1 1 d . . .
H6 H 0.4346 0.3900 0.3704 0.053 Uiso 1 1 calc R . .
C7 C 0.22242(14) 0.5674(2) 0.13815(13) 0.0311(6) Uani 1 1 d . . .
C8 C 0.14050(13) 0.5360(2) 0.11096(13) 0.0313(5) Uani 1 1 d . . .
C9 C 0.08819(15) 0.6277(2) 0.07603(14) 0.0367(6) Uani 1 1 d . . .
H9 H 0.0330 0.6059 0.0566 0.044 Uiso 1 1 calc R . .
C10 C 0.11378(15) 0.7496(3) 0.06852(15) 0.0387(6) Uani 1 1 d . . .
C11 C 0.19337(16) 0.7790(2) 0.09897(15) 0.0403(6) Uani 1 1 d . . .
H11 H 0.2109 0.8632 0.0964 0.048 Uiso 1 1 calc R . .
C12 C 0.24924(14) 0.6915(2) 0.13333(14) 0.0364(6) Uani 1 1 d . . .
C13 C 0.10703(14) 0.4068(2) 0.12108(15) 0.0373(6) Uani 1 1 d . . .
H13A H 0.1239 0.3530 0.0775 0.056 Uiso 1 1 calc R . .
H13B H 0.0464 0.4100 0.1183 0.056 Uiso 1 1 calc R . .
H13C H 0.1290 0.3732 0.1741 0.056 Uiso 1 1 calc R . .
C14 C 0.05721(17) 0.8472(3) 0.02744(17) 0.0560(8) Uani 1 1 d . . .
H14A H 0.0021 0.8112 0.0134 0.084 Uiso 1 1 calc R . .
H14B H 0.0800 0.8760 -0.0223 0.084 Uiso 1 1 calc R . .
H14C H 0.0528 0.9177 0.0646 0.084 Uiso 1 1 calc R . .
C15 C 0.33513(16) 0.7338(3) 0.16326(17) 0.0507(7) Uani 1 1 d . . .
H15A H 0.3735 0.7119 0.1230 0.076 Uiso 1 1 calc R . .
H15B H 0.3527 0.6928 0.2152 0.076 Uiso 1 1 calc R . .
H15C H 0.3353 0.8243 0.1711 0.076 Uiso 1 1 calc R . .
C16 C 0.28446(15) 0.3355(2) 0.03018(16) 0.0380(6) Uani 1 1 d . A .
C17 C 0.17979(15) 0.3593(2) -0.09453(14) 0.0357(6) Uani 1 1 d . . .
C18 C 0.13779(15) 0.2507(2) -0.11835(14) 0.0356(6) Uani 1 1 d . . .
C19 C 0.07610(15) 0.2601(3) -0.18231(15) 0.0420(6) Uani 1 1 d . . .
H19 H 0.0457 0.1876 -0.1996 0.050 Uiso 1 1 calc R . .
C20 C 0.05726(17) 0.3722(3) -0.22204(16) 0.0468(7) Uani 1 1 d . . .
C21 C 0.10287(18) 0.4762(3) -0.19748(15) 0.0506(7) Uani 1 1 d . . .
H21 H 0.0913 0.5526 -0.2254 0.061 Uiso 1 1 calc R . .
C22 C 0.16503(17) 0.4736(3) -0.13340(15) 0.0458(7) Uani 1 1 d . . .
C23 C 0.16046(16) 0.1288(2) -0.07744(17) 0.0443(7) Uani 1 1 d . . .
H23A H 0.2183 0.1087 -0.0847 0.066 Uiso 1 1 calc R . .
H23B H 0.1243 0.0629 -0.1018 0.066 Uiso 1 1 calc R . .
H23C H 0.1536 0.1352 -0.0191 0.066 Uiso 1 1 calc R . .
C24 C -0.0117(2) 0.3788(3) -0.28976(18) 0.0692(9) Uani 1 1 d . . .
H24A H -0.0636 0.4011 -0.2672 0.104 Uiso 1 1 calc R . .
H24B H -0.0181 0.2975 -0.3168 0.104 Uiso 1 1 calc R . .
H24C H 0.0015 0.4420 -0.3295 0.104 Uiso 1 1 calc R . .
C25 C 0.2153(2) 0.5867(3) -0.10729(18) 0.0672(9) Uani 1 1 d . . .
H25A H 0.1936 0.6592 -0.1385 0.101 Uiso 1 1 calc R . .
H25B H 0.2733 0.5730 -0.1173 0.101 Uiso 1 1 calc R . .
H25C H 0.2119 0.6016 -0.0490 0.101 Uiso 1 1 calc R . .
C26 C 0.38808(17) 0.1054(3) 0.17367(18) 0.0489(7) Uani 1 1 d . . .
H26 H 0.4391 0.0686 0.1623 0.059 Uiso 1 1 calc R . .
C27 C 0.31618(17) 0.1101(2) 0.12159(17) 0.0463(7) Uani 1 1 d . A .
H27 H 0.3096 0.0790 0.0674 0.056 Uiso 1 1 calc R . .
C28 C 0.25523(17) 0.1678(3) 0.1618(2) 0.0553(8) Uani 1 1 d . . .
H28 H 0.1996 0.1820 0.1401 0.066 Uiso 1 1 calc R . .
C29 C 0.2891(2) 0.2008(3) 0.2382(2) 0.0616(9) Uani 1 1 d . A .
H29 H 0.2608 0.2414 0.2787 0.074 Uiso 1 1 calc R . .
C30 C 0.3721(2) 0.1646(3) 0.24608(17) 0.0588(8) Uani 1 1 d . A .
H30 H 0.4108 0.1777 0.2923 0.071 Uiso 1 1 calc R . .
N1 N 0.27853(11) 0.47132(19) 0.16687(11) 0.0323(5) Uani 1 1 d . A .
N2 N 0.24038(13) 0.35065(19) -0.02857(13) 0.0370(5) Uani 1 1 d . . .
Ti1 Ti 0.35951(3) 0.32247(4) 0.14455(3) 0.03571(13) Uani 1 1 d . . .

loop_
_atom_site_aniso_label
_atom_site_aniso_U_11
_atom_site_aniso_U_22
_atom_site_aniso_U_33
_atom_site_aniso_U_23
_atom_site_aniso_U_13
_atom_site_aniso_U_12
C1 0.0319(13) 0.0302(15) 0.0386(15) 0.0062(12) 0.0023(11) -0.0019(11)
C2 0.0410(14) 0.0344(16) 0.0338(14) 0.0037(11) 0.0012(11) -0.0017(12)
C3 0.0436(15) 0.0345(16) 0.0420(16) 0.0018(13) 0.0017(12) -0.0020(12)
C4 0.0490(16) 0.0465(18) 0.0394(16) -0.0022(13) 0.0078(13) -0.0098(14)
C5 0.0536(17) 0.063(2) 0.0299(14) 0.0089(14) -0.0041(12) -0.0149(15)
C6 0.0440(15) 0.0439(18) 0.0442(16) 0.0093(14) -0.0016(12) 0.0023(13)
C7 0.0378(13) 0.0274(15) 0.0281(13) 0.0017(10) 0.0025(10) 0.0044(11)
C8 0.0322(13) 0.0325(15) 0.0300(13) 0.0023(11) 0.0070(10) 0.0028(11)
C9 0.0316(13) 0.0429(17) 0.0359(14) 0.0064(12) 0.0039(11) 0.0043(12)
C10 0.0437(15) 0.0348(16) 0.0385(14) 0.0082(13) 0.0082(12) 0.0074(13)
C11 0.0538(16) 0.0270(15) 0.0410(15) 0.0028(12) 0.0090(12) -0.0021(12)
C12 0.0415(13) 0.0320(16) 0.0352(13) 0.0023(12) 0.0009(11) -0.0011(12)
C13 0.0327(13) 0.0337(15) 0.0461(15) 0.0045(12) 0.0072(11) -0.0008(11)
C14 0.0575(17) 0.046(2) 0.0642(19) 0.0208(15) 0.0039(14) 0.0142(14)
C15 0.0560(17) 0.0319(16) 0.0616(19) 0.0078(14) -0.0079(14) -0.0088(13)
C16 0.0458(15) 0.0263(15) 0.0443(15) -0.0014(13) 0.0165(13) -0.0061(12)
C17 0.0453(14) 0.0331(16) 0.0301(13) -0.0017(11) 0.0107(11) 0.0034(12)
C18 0.0390(13) 0.0322(15) 0.0370(14) -0.0003(12) 0.0100(12) 0.0059(12)
C19 0.0489(16) 0.0361(17) 0.0411(16) -0.0026(13) 0.0054(13) 0.0042(13)
C20 0.0628(18) 0.0415(18) 0.0363(15) -0.0022(13) 0.0060(13) 0.0154(15)
C21 0.082(2) 0.0364(18) 0.0348(15) 0.0080(13) 0.0136(14) 0.0164(16)
C22 0.074(2) 0.0308(16) 0.0346(15) -0.0005(13) 0.0181(14) 0.0027(14)
C23 0.0492(16) 0.0285(15) 0.0541(17) 0.0001(13) -0.0008(13) 0.0005(12)
C24 0.094(2) 0.063(2) 0.0478(18) 0.0037(16) -0.0088(17) 0.0270(19)
C25 0.112(3) 0.0368(19) 0.0539(19) 0.0059(15) 0.0123(18) -0.0102(18)
C26 0.0495(17) 0.0360(17) 0.0618(19) 0.0037(14) 0.0081(14) 0.0172(14)
C27 0.0572(18) 0.0295(16) 0.0522(17) 0.0070(13) 0.0049(15) 0.0037(13)
C28 0.0462(15) 0.0346(17) 0.088(2) 0.0213(18) 0.0212(16) 0.0033(14)
C29 0.090(2) 0.0291(18) 0.075(2) 0.0162(16) 0.0536(19) 0.0175(16)
C30 0.091(2) 0.0383(18) 0.0457(17) 0.0090(15) -0.0026(15) 0.0085(17)
N1 0.0334(11) 0.0291(12) 0.0340(11) 0.0012(10) 0.0018(9) 0.0013(9)
N2 0.0459(12) 0.0273(13) 0.0391(12) -0.0019(10) 0.0103(11) -0.0045(10)
Ti1 0.0312(2) 0.0341(3) 0.0429(3) 0.0027(2) 0.00923(18) 0.0025(2)

loop_
_atom_type_symbol
_atom_type_description
_atom_type_scat_dispersion_real
_atom_type_scat_dispersion_imag
_atom_type_scat_source
C C 0.0033 0.0016 'International Tables Vol C Tables 4.2.6.8 and 6.1.1.4'
H H 0.0000 0.0000 'International Tables Vol C Tables 4.2.6.8 and 6.1.1.4'
N N 0.0061 0.0033 'International Tables Vol C Tables 4.2.6.8 and 6.1.1.4'
Ti Ti 0.2776 0.4457 'International Tables Vol C Tables 4.2.6.8 and 6.1.1.4'

loop_
_geom_angle_atom_site_label_1
_geom_angle_atom_site_label_2
_geom_angle_atom_site_label_3
_geom_angle
C35A C31A C32A 108.0
C35A C31A Ti1 74.15(17)
C32A C31A Ti1 71.08(17)
C33A C32A C31A 108.0
C33A C32A Ti1 72.30(19)
C31A C32A Ti1 75.41(18)
C34A C33A C32A 108.0
C34A C33A Ti1 74.85(17)
C32A C33A Ti1 73.64(18)
C33A C34A C35A 108.0
C33A C34A Ti1 71.31(17)
C35A C34A Ti1 75.13(18)
C31A C35A C34A 108.0
C31A C35A Ti1 72.82(17)
C34A C35A Ti1 71.67(18)
C35B C31B C32B 108.0
C35B C31B Ti1 69.8(2)
C32B C31B Ti1 74.47(19)
C33B C32B C31B 108.0
C33B C32B Ti1 70.9(2)
C31B C32B Ti1 72.0(2)
C34B C33B C32B 108.0
C34B C33B Ti1 70.0(2)
C32B C33B Ti1 75.4(2)
C33B C34B C35B 108.0
C33B C34B Ti1 75.4(2)
C35B C34B Ti1 73.1(2)
C31B C35B C34B 108.0
C31B C35B Ti1 75.9(2)
C34B C35B Ti1 71.9(2)
N1 C1 C2 137.8(2)
N1 C1 Ti1 72.93(14)
C2 C1 Ti1 149.28(18)
C1 C2 C3 128.0(2)
C1 C2 C6 125.8(2)
C3 C2 C6 106.2(2)
C4 C3 C2 108.4(2)
C3 C4 C5 108.2(2)
C6 C5 C4 108.8(2)
C5 C6 C2 108.3(2)
C8 C7 C12 119.9(2)
C8 C7 N1 119.2(2)
C12 C7 N1 120.9(2)
C9 C8 C7 119.0(2)
C9 C8 C13 119.2(2)
C7 C8 C13 121.8(2)
C10 C9 C8 122.1(2)
C11 C10 C9 117.6(2)
C11 C10 C14 120.9(2)
C9 C10 C14 121.5(2)
C10 C11 C12 123.1(2)
C11 C12 C7 118.1(2)
C11 C12 C15 118.5(2)
C7 C12 C15 123.4(2)
N2 C16 Ti1 174.1(2)
C18 C17 C22 123.5(2)
C18 C17 N2 117.0(2)
C22 C17 N2 119.5(2)
C19 C18 C17 116.9(2)
C19 C18 C23 122.2(2)
C17 C18 C23 120.8(2)
C18 C19 C20 122.1(3)
C21 C20 C19 118.4(3)
C21 C20 C24 121.3(3)
C19 C20 C24 120.3(3)
C20 C21 C22 122.5(3)
C21 C22 C17 116.6(3)
C21 C22 C25 122.4(3)
C17 C22 C25 121.0(3)
C27 C26 C30 107.5(2)
C27 C26 Ti1 72.95(17)
C30 C26 Ti1 71.54(16)
C26 C27 C28 108.5(3)
C26 C27 Ti1 73.76(17)
C28 C27 Ti1 73.26(17)
C29 C28 C27 108.2(3)
C29 C28 Ti1 72.87(17)
C27 C28 Ti1 73.24(16)
C28 C29 C30 108.2(2)
C28 C29 Ti1 73.92(16)
C30 C29 Ti1 72.38(16)
C29 C30 C26 107.6(3)
C29 C30 Ti1 73.60(16)
C26 C30 Ti1 74.56(16)
C1 N1 C7 135.4(2)
C1 N1 Ti1 71.94(14)
C7 N1 Ti1 150.77(15)
C16 N2 C17 172.5(2)
C1 Ti1 N1 35.13(8)
C1 Ti1 C16 113.29(9)
N1 Ti1 C16 78.18(8)
C1 Ti1 C34B 76.3(2)
N1 Ti1 C34B 90.10(19)
C16 Ti1 C34B 115.77(16)
C1 Ti1 C35B 102.1(2)
N1 Ti1 C35B 124.4(2)
C16 Ti1 C35B 124.6(2)
C34B Ti1 C35B 35.08(14)
C1 Ti1 C33A 95.95(15)
N1 Ti1 C33A 89.49(16)
C16 Ti1 C33A 80.80(13)
C34B Ti1 C33A 35.7(2)
C35B Ti1 C33A 53.50(18)
C1 Ti1 C32A 127.95(12)
N1 Ti1 C32A 122.00(17)
C16 Ti1 C32A 79.89(16)
C34B Ti1 C32A 54.12(19)
C35B Ti1 C32A 44.75(15)
C33A Ti1 C32A 34.06(10)
C1 Ti1 C30 89.83(10)
N1 Ti1 C30 115.35(9)
C16 Ti1 C30 131.86(10)
C34B Ti1 C30 110.37(17)
C35B Ti1 C30 87.19(17)
C33A Ti1 C30 140.63(15)
C32A Ti1 C30 119.27(19)
C1 Ti1 C29 75.31(10)
N1 Ti1 C29 87.62(8)
C16 Ti1 C29 109.63(11)
C34B Ti1 C29 132.98(18)
C35B Ti1 C29 120.01(18)
C33A Ti1 C29 168.31(14)
C32A Ti1 C29 150.38(17)
C30 Ti1 C29 34.01(10)
C1 Ti1 C34A 73.20(14)
N1 Ti1 C34A 85.10(13)
C16 Ti1 C34A 112.58(13)
C34B Ti1 C34A 5.4(2)
C35B Ti1 C34A 40.39(19)
C33A Ti1 C34A 33.84(10)
C32A Ti1 C34A 56.00(16)
C30 Ti1 C34A 114.43(13)
C29 Ti1 C34A 134.53(15)
C1 Ti1 C33B 89.25(16)
N1 Ti1 C33B 82.55(17)
C16 Ti1 C33B 81.14(15)
C34B Ti1 C33B 34.63(14)
C35B Ti1 C33B 57.4(2)
C33A Ti1 C33B 7.2(2)
C32A Ti1 C33B 41.21(18)
C30 Ti1 C33B 143.47(16)
C29 Ti1 C33B 163.66(16)
C34A Ti1 C33B 31.76(19)
C1 Ti1 C27 129.71(9)
N1 Ti1 C27 124.40(8)
C16 Ti1 C27 77.94(10)
C34B Ti1 C27 145.4(2)
C35B Ti1 C27 110.49(19)
C33A Ti1 C27 134.19(15)
C32A Ti1 C27 101.91(13)
C30 Ti1 C27 55.86(10)
C29 Ti1 C27 55.51(10)
C34A Ti1 C27 150.50(14)
C33B Ti1 C27 140.59(16)

loop_
_geom_bond_atom_site_label_1
_geom_bond_atom_site_label_2
_geom_bond_distance
C31A C35A 1.383(4)
C31A C32A 1.383(4)
C31A Ti1 2.424(4)
C32A C33A 1.383(4)
C32A Ti1 2.369(4)
C33A C34A 1.383(4)
C33A Ti1 2.352(6)
C34A C35A 1.383(4)
C34A Ti1 2.397(6)
C35A Ti1 2.441(5)
C31B C35B 1.409(6)
C31B C32B 1.409(6)
C31B Ti1 2.424(5)
C32B C33B 1.409(6)
C32B Ti1 2.456(5)
C33B C34B 1.409(6)
C33B Ti1 2.399(7)
C34B C35B 1.409(6)
C34B Ti1 2.330(8)
C35B Ti1 2.346(6)
C1 N1 1.277(3)
C1 C2 1.398(3)
C1 Ti1 2.110(3)
C2 C3 1.427(3)
C2 C6 1.427(3)
C3 C4 1.368(3)
C4 C5 1.416(4)
C5 C6 1.361(4)
C7 C8 1.401(3)
C7 C12 1.406(3)
C7 N1 1.425(3)
C8 C9 1.387(3)
C8 C13 1.504(3)
C9 C10 1.382(3)
C10 C11 1.375(3)
C10 C14 1.509(3)
C11 C12 1.387(3)
C12 C15 1.502(3)
C16 N2 1.158(3)
C16 Ti1 2.148(3)
C17 C18 1.387(3)
C17 C22 1.394(3)
C17 N2 1.396(3)
C18 C19 1.385(3)
C18 C23 1.501(3)
C19 C20 1.389(4)
C20 C21 1.379(4)
C20 C24 1.504(4)
C21 C22 1.388(4)
C22 C25 1.502(4)
C26 C27 1.380(4)
C26 C30 1.397(4)
C26 Ti1 2.414(3)
C27 C28 1.386(4)
C27 Ti1 2.404(3)
C28 C29 1.371(4)
C28 Ti1 2.405(3)
C29 C30 1.394(4)
C29 Ti1 2.391(3)
C30 Ti1 2.376(3)
N1 Ti1 2.121(2)
